data_7002677
loop_
_publ_author_name
'Tidmarsh, Ian S.'
'Batchelor, Luke J.'
'Scales, Emma'
'Laye, Rebecca H.'
'Sorace, Lorenzo'
'Caneschi, Andrea'
'Schnack, J\"urgen'
'McInnes, Eric J. L.'

_publ_section_title
;
 Tri-, tetra- and octa-metallic vanadium(III) clusters from new, simple
 starting materials: interplay of exchange and anisotropy effects
;
_journal_issue 43
_journal_name_full 'Dalton Transactions'
_journal_page_first 9402
_journal_page_last 9409
_journal_paper_doi 10.1039/b911586b
_journal_year 2009
_chemical_formula_moiety '[VCl3(bipy)(MeCN)]'
_chemical_formula_sum 'C12 H11 Cl3 N3 V'
_chemical_formula_weight 354.53
_chemical_name_systematic
;
?
;
_space_group_IT_number 14
_symmetry_cell_setting monoclinic
_symmetry_space_group_name_Hall '-P 2ybc'
_symmetry_space_group_name_H-M 'P 1 21/c 1'
_atom_sites_solution_hydrogens geom
_atom_sites_solution_primary direct
_atom_sites_solution_secondary difmap
_audit_creation_method SHELXL-97
_cell_angle_alpha 90.00
_cell_angle_beta 92.583(4)
_cell_angle_gamma 90.00
_cell_formula_units_Z 4
_cell_length_a 8.1267(4)
_cell_length_b 6.6923(3)
_cell_length_c 25.9029(10)
_cell_measurement_reflns_used 1563
_cell_measurement_temperature 373(2)
_cell_measurement_theta_max 31.8766
_cell_measurement_theta_min 2.6576
_cell_volume 1407.33(11)
_computing_cell_refinement
;
CrysAlis RED, Oxford Diffraction Ltd.,
Version 1.171.29.1 (release 13-01-2006 CrysAlis171 .NET)
(compiled Jan 13 2006,17:25:00)
;
_computing_data_collection
;
CrysAlis CCD, Oxford Diffraction Ltd.,
Version 1.171.29.1 (release 13-01-2006 CrysAlis171 .NET)
(compiled Jan 13 2006,17:25:00)
;
_computing_data_reduction
;
CrysAlis RED, Oxford Diffraction Ltd.,
Version 1.171.29.1 (release 13-01-2006 CrysAlis171 .NET)
(compiled Jan 13 2006,17:25:00)
;
_computing_molecular_graphics 'Bruker SHELXTL'
_computing_publication_material 'Bruker SHELXTL'
_computing_structure_refinement 'SHELXL-97 (Sheldrick, 1997)'
_computing_structure_solution 'SHELXS-97 (Sheldrick, 1990)'
_diffrn_ambient_temperature 100(2)
_diffrn_detector_area_resol_mean 8.3367
_diffrn_measured_fraction_theta_full 0.998
_diffrn_measured_fraction_theta_max 0.998
_diffrn_measurement_device_type 'Oxford Diffraction Xcaliber 2'
_diffrn_measurement_method 'phi and omega'
_diffrn_radiation_monochromator graphite
_diffrn_radiation_source 'Enhance (Mo) X-ray Source'
_diffrn_radiation_type 'Mo K\a'
_diffrn_radiation_wavelength 0.7107
_diffrn_reflns_av_R_equivalents 0.0341
_diffrn_reflns_av_sigmaI/netI 0.0504
_diffrn_reflns_limit_h_max 10
_diffrn_reflns_limit_h_min -11
_diffrn_reflns_limit_k_max 9
_diffrn_reflns_limit_k_min -9
_diffrn_reflns_limit_l_max 36
_diffrn_reflns_limit_l_min -36
_diffrn_reflns_number 13877
_diffrn_reflns_theta_full 30.51
_diffrn_reflns_theta_max 30.51
_diffrn_reflns_theta_min 2.90
_exptl_absorpt_coefficient_mu 1.261
_exptl_absorpt_correction_T_max 0.5712
_exptl_absorpt_correction_T_min 0.5712
_exptl_absorpt_correction_type 'numeric analytical'
_exptl_absorpt_process_details
;
CrysAlis RED, Oxford Diffraction Ltd.,
Version 1.171.29.1 (release 13-01-2006 CrysAlis171 .NET)
(compiled Jan 13 2006,17:25:00)
Analytical numeric absorption correction using a multifaceted crystal
model based on expressions derived by R.C. Clark & J.S. Reid.
(Clark, R. C. & Reid, J. S. (1995). Acta Cryst. A51, 887-897)
;
_exptl_crystal_colour green
_exptl_crystal_density_diffrn 1.673
_exptl_crystal_density_method 'not measured'
_exptl_crystal_description needle
_exptl_crystal_F_000 712
_exptl_crystal_size_max 0.20
_exptl_crystal_size_mid 0.09
_exptl_crystal_size_min 0.02
_refine_diff_density_max 0.893
_refine_diff_density_min -0.789
_refine_diff_density_rms 0.262
_refine_ls_extinction_method none
_refine_ls_goodness_of_fit_ref 1.093
_refine_ls_hydrogen_treatment constr
_refine_ls_matrix_type full
_refine_ls_number_parameters 173
_refine_ls_number_reflns 4295
_refine_ls_number_restraints 0
_refine_ls_restrained_S_all 1.093
_refine_ls_R_factor_all 0.0547
_refine_ls_R_factor_gt 0.0323
_refine_ls_shift/su_max 0.001
_refine_ls_shift/su_mean 0.000
_refine_ls_structure_factor_coef Fsqd
_refine_ls_weighting_details 'calc w=1/[\s^2^(Fo^2^)+(0.0533P)^2^+0.0000P] where P=(Fo^2^+2Fc^2^)/3'
_refine_ls_weighting_scheme calc
_refine_ls_wR_factor_gt 0.0729
_refine_ls_wR_factor_ref 0.1013
_reflns_number_gt 3201
_reflns_number_total 4295
_reflns_threshold_expression >2sigma(I)
_cod_data_source_file b911586b.txt
_cod_data_source_block oejlmprofp21c
_cod_original_sg_symbol_H-M P2(1)/c
_cod_database_code 7002677

loop_
_symmetry_equiv_pos_as_xyz
'x, y, z'
'-x, y+1/2, -z+1/2'
'-x, -y, -z'
'x, -y-1/2, z-1/2'

loop_
_atom_site_label
_atom_site_type_symbol
_atom_site_fract_x
_atom_site_fract_y
_atom_site_fract_z
_atom_site_U_iso_or_equiv
_atom_site_adp_type
_atom_site_occupancy
_atom_site_symmetry_multiplicity
_atom_site_calc_flag
_atom_site_refinement_flags
_atom_site_disorder_assembly
_atom_site_disorder_group
V1 V 1.13859(5) 0.71205(6) 0.138969(15) 0.00803(10) Uani 1 1 d . . .
Cl1 Cl 1.03377(7) 0.87414(9) 0.20914(2) 0.01433(13) Uani 1 1 d . . .
Cl2 Cl 1.37033(7) 0.91549(9) 0.13647(2) 0.01381(13) Uani 1 1 d . . .
Cl3 Cl 1.21809(7) 0.52094(8) 0.06870(2) 0.01056(12) Uani 1 1 d . . .
N1 N 0.9168(2) 0.5424(3) 0.13469(7) 0.0087(4) Uani 1 1 d . . .
N2 N 0.9824(2) 0.8884(3) 0.09017(7) 0.0084(4) Uani 1 1 d . . .
N3 N 1.2586(2) 0.5041(3) 0.18998(8) 0.0118(4) Uani 1 1 d . . .
C1 C 0.7928(3) 0.6225(3) 0.10453(9) 0.0096(4) Uani 1 1 d . . .
C2 C 0.6400(3) 0.5292(4) 0.09966(10) 0.0138(5) Uani 1 1 d . . .
H2 H 0.5556 0.5851 0.0790 0.017 Uiso 1 1 calc R . .
C3 C 0.6145(3) 0.3520(4) 0.12593(10) 0.0142(5) Uani 1 1 d . . .
H3 H 0.5129 0.2881 0.1231 0.017 Uiso 1 1 calc R . .
C4 C 0.7413(3) 0.2716(3) 0.15629(10) 0.0133(5) Uani 1 1 d . . .
H4 H 0.7265 0.1531 0.1742 0.016 Uiso 1 1 calc R . .
C5 C 0.8916(3) 0.3703(3) 0.15965(9) 0.0109(4) Uani 1 1 d . . .
H5 H 0.9775 0.3153 0.1799 0.013 Uiso 1 1 calc R . .
C6 C 0.8305(3) 0.8131(3) 0.07894(9) 0.0099(4) Uani 1 1 d . . .
C7 C 0.7187(3) 0.9120(4) 0.04606(10) 0.0143(5) Uani 1 1 d . . .
H7 H 0.6155 0.8570 0.0382 0.017 Uiso 1 1 calc R . .
C8 C 0.7620(3) 1.0925(4) 0.02510(10) 0.0141(5) Uani 1 1 d . . .
H8 H 0.6891 1.1602 0.0026 0.017 Uiso 1 1 calc R . .
C9 C 0.9146(3) 1.1713(3) 0.03794(9) 0.0113(5) Uani 1 1 d . . .
H9 H 0.9453 1.2945 0.0248 0.014 Uiso 1 1 calc R . .
C10 C 1.0218(3) 1.0652(3) 0.07055(9) 0.0095(4) Uani 1 1 d . . .
H10 H 1.1250 1.1191 0.0791 0.011 Uiso 1 1 calc R . .
C11 C 1.3053(3) 0.3817(4) 0.21726(9) 0.0123(5) Uani 1 1 d . . .
C12 C 1.3651(3) 0.2255(4) 0.25225(10) 0.0180(5) Uani 1 1 d . . .
H12A H 1.4687 0.2652 0.2683 0.027 Uiso 1 1 calc R . .
H12B H 1.3794 0.1041 0.2332 0.027 Uiso 1 1 calc R . .
H12C H 1.2867 0.2039 0.2783 0.027 Uiso 1 1 calc R . .

loop_
_atom_site_aniso_label
_atom_site_aniso_U_11
_atom_site_aniso_U_22
_atom_site_aniso_U_33
_atom_site_aniso_U_23
_atom_site_aniso_U_13
_atom_site_aniso_U_12
V1 0.00810(18) 0.00695(17) 0.00892(19) 0.00088(14) -0.00068(13) -0.00123(14)
Cl1 0.0181(3) 0.0142(3) 0.0108(3) -0.0021(2) 0.0015(2) 0.0002(2)
Cl2 0.0111(3) 0.0112(2) 0.0189(3) 0.0010(2) -0.0016(2) -0.0043(2)
Cl3 0.0101(2) 0.0096(2) 0.0120(3) -0.0006(2) 0.00066(19) -0.0006(2)
N1 0.0084(9) 0.0089(9) 0.0091(9) -0.0008(7) 0.0018(7) -0.0004(7)
N2 0.0094(9) 0.0074(8) 0.0085(9) -0.0011(7) 0.0007(7) -0.0007(7)
N3 0.0095(9) 0.0136(9) 0.0121(10) 0.0002(8) -0.0004(7) -0.0013(8)
C1 0.0074(10) 0.0092(10) 0.0121(11) -0.0010(8) 0.0007(8) -0.0004(8)
C2 0.0084(10) 0.0140(11) 0.0189(13) -0.0002(9) 0.0001(9) -0.0003(9)
C3 0.0102(11) 0.0119(10) 0.0207(13) -0.0017(10) 0.0051(9) -0.0043(9)
C4 0.0147(11) 0.0091(10) 0.0164(12) 0.0011(9) 0.0052(9) -0.0017(9)
C5 0.0122(11) 0.0097(10) 0.0109(11) 0.0006(9) 0.0013(8) -0.0005(8)
C6 0.0086(10) 0.0095(10) 0.0117(11) -0.0001(8) 0.0015(8) -0.0007(8)
C7 0.0103(11) 0.0144(11) 0.0178(13) 0.0026(10) -0.0042(9) -0.0016(9)
C8 0.0139(11) 0.0130(11) 0.0150(12) 0.0032(9) -0.0019(9) 0.0030(9)
C9 0.0147(11) 0.0086(10) 0.0107(11) 0.0009(8) 0.0016(9) 0.0005(9)
C10 0.0105(10) 0.0086(10) 0.0093(11) -0.0007(8) 0.0003(8) -0.0013(8)
C11 0.0108(11) 0.0131(11) 0.0129(12) -0.0016(9) -0.0001(9) -0.0015(9)
C12 0.0209(13) 0.0154(12) 0.0173(13) 0.0042(10) -0.0040(10) 0.0042(10)

loop_
_atom_type_symbol
_atom_type_description
_atom_type_scat_dispersion_real
_atom_type_scat_dispersion_imag
_atom_type_scat_source
C C 0.0033 0.0016 'International Tables Vol C Tables 4.2.6.8 and 6.1.1.4'
H H 0.0000 0.0000 'International Tables Vol C Tables 4.2.6.8 and 6.1.1.4'
N N 0.0061 0.0033 'International Tables Vol C Tables 4.2.6.8 and 6.1.1.4'
Cl Cl 0.1484 0.1585 'International Tables Vol C Tables 4.2.6.8 and 6.1.1.4'
V V 0.3005 0.5294 'International Tables Vol C Tables 4.2.6.8 and 6.1.1.4'

loop_
_geom_angle_atom_site_label_1
_geom_angle_atom_site_label_2
_geom_angle_atom_site_label_3
_geom_angle
_geom_angle_site_symmetry_1
_geom_angle_site_symmetry_3
_geom_angle_publ_flag
N2 V1 N3 170.02(8) . . ?
N2 V1 N1 77.43(7) . . ?
N3 V1 N1 92.68(7) . . ?
N2 V1 Cl1 88.60(5) . . ?
N3 V1 Cl1 89.63(6) . . ?
N1 V1 Cl1 87.14(5) . . ?
N2 V1 Cl2 96.99(5) . . ?
N3 V1 Cl2 92.93(6) . . ?
N1 V1 Cl2 174.22(6) . . ?
Cl1 V1 Cl2 94.29(3) . . ?
N2 V1 Cl3 91.11(5) . . ?
N3 V1 Cl3 89.46(6) . . ?
N1 V1 Cl3 86.03(5) . . ?
Cl1 V1 Cl3 173.06(3) . . ?
Cl2 V1 Cl3 92.63(2) . . ?
C5 N1 C1 119.4(2) . . ?
C5 N1 V1 125.50(16) . . ?
C1 N1 V1 115.11(15) . . ?
C10 N2 C6 118.78(19) . . ?
C10 N2 V1 125.20(15) . . ?
C6 N2 V1 116.02(15) . . ?
C11 N3 V1 171.91(19) . . ?
N1 C1 C2 120.8(2) . . ?
N1 C1 C6 115.84(19) . . ?
C2 C1 C6 123.4(2) . . ?
C3 C2 C1 119.5(2) . . ?
C4 C3 C2 119.3(2) . . ?
C3 C4 C5 118.9(2) . . ?
N1 C5 C4 122.1(2) . . ?
N2 C6 C7 121.4(2) . . ?
N2 C6 C1 115.5(2) . . ?
C7 C6 C1 123.1(2) . . ?
C8 C7 C6 119.3(2) . . ?
C9 C8 C7 119.0(2) . . ?
C8 C9 C10 119.2(2) . . ?
N2 C10 C9 122.2(2) . . ?
N3 C11 C12 179.9(3) . . ?

loop_
_geom_bond_atom_site_label_1
_geom_bond_atom_site_label_2
_geom_bond_distance
_geom_bond_site_symmetry_2
_geom_bond_publ_flag
V1 N2 2.1113(19) . ?
V1 N3 2.126(2) . ?
V1 N1 2.1287(19) . ?
V1 Cl1 2.3120(7) . ?
V1 Cl2 2.3271(7) . ?
V1 Cl3 2.3394(7) . ?
N1 C5 1.341(3) . ?
N1 C1 1.358(3) . ?
N2 C10 1.333(3) . ?
N2 C6 1.353(3) . ?
N3 C11 1.136(3) . ?
C1 C2 1.390(3) . ?
C1 C6 1.476(3) . ?
C2 C3 1.387(3) . ?
C3 C4 1.377(4) . ?
C4 C5 1.387(3) . ?
C6 C7 1.385(3) . ?
C7 C8 1.377(3) . ?
C8 C9 1.374(3) . ?
C9 C10 1.382(3) . ?
C11 C12 1.453(3) . ?

loop_
_geom_torsion_atom_site_label_1
_geom_torsion_atom_site_label_2
_geom_torsion_atom_site_label_3
_geom_torsion_atom_site_label_4
_geom_torsion
_geom_torsion_site_symmetry_1
_geom_torsion_site_symmetry_2
_geom_torsion_site_symmetry_3
_geom_torsion_site_symmetry_4
_geom_torsion_publ_flag
N2 V1 N1 C5 -178.0(2) . . . . ?
N3 V1 N1 C5 0.7(2) . . . . ?
Cl1 V1 N1 C5 -88.81(18) . . . . ?
Cl2 V1 N1 C5 166.7(5) . . . . ?
Cl3 V1 N1 C5 89.96(18) . . . . ?
N2 V1 N1 C1 0.67(16) . . . . ?
N3 V1 N1 C1 179.37(16) . . . . ?
Cl1 V1 N1 C1 89.88(16) . . . . ?
Cl2 V1 N1 C1 -14.6(7) . . . . ?
Cl3 V1 N1 C1 -91.36(16) . . . . ?
N3 V1 N2 C10 169.9(4) . . . . ?
N1 V1 N2 C10 177.4(2) . . . . ?
Cl1 V1 N2 C10 90.05(18) . . . . ?
Cl2 V1 N2 C10 -4.09(19) . . . . ?
Cl3 V1 N2 C10 -96.88(18) . . . . ?
N3 V1 N2 C6 -9.5(5) . . . . ?
N1 V1 N2 C6 -1.94(16) . . . . ?
Cl1 V1 N2 C6 -89.33(16) . . . . ?
Cl2 V1 N2 C6 176.52(15) . . . . ?
Cl3 V1 N2 C6 83.73(16) . . . . ?
N2 V1 N3 C11 2.2(18) . . . . ?
N1 V1 N3 C11 -5.2(15) . . . . ?
Cl1 V1 N3 C11 81.9(15) . . . . ?
Cl2 V1 N3 C11 176.2(15) . . . . ?
Cl3 V1 N3 C11 -91.2(15) . . . . ?
C5 N1 C1 C2 0.6(3) . . . . ?
V1 N1 C1 C2 -178.18(18) . . . . ?
C5 N1 C1 C6 179.3(2) . . . . ?
V1 N1 C1 C6 0.6(3) . . . . ?
N1 C1 C2 C3 -0.1(4) . . . . ?
C6 C1 C2 C3 -178.7(2) . . . . ?
C1 C2 C3 C4 -0.1(4) . . . . ?
C2 C3 C4 C5 -0.1(4) . . . . ?
C1 N1 C5 C4 -0.9(3) . . . . ?
V1 N1 C5 C4 177.74(17) . . . . ?
C3 C4 C5 N1 0.7(4) . . . . ?
C10 N2 C6 C7 2.6(3) . . . . ?
V1 N2 C6 C7 -177.98(18) . . . . ?
C10 N2 C6 C1 -176.6(2) . . . . ?
V1 N2 C6 C1 2.8(3) . . . . ?
N1 C1 C6 N2 -2.3(3) . . . . ?
C2 C1 C6 N2 176.5(2) . . . . ?
N1 C1 C6 C7 178.6(2) . . . . ?
C2 C1 C6 C7 -2.7(4) . . . . ?
N2 C6 C7 C8 -1.2(4) . . . . ?
C1 C6 C7 C8 177.9(2) . . . . ?
C6 C7 C8 C9 -0.9(4) . . . . ?
C7 C8 C9 C10 1.5(4) . . . . ?
C6 N2 C10 C9 -1.9(3) . . . . ?
V1 N2 C10 C9 178.69(17) . . . . ?
C8 C9 C10 N2 -0.1(4) . . . . ?
V1 N3 C11 C12 -106(100) . . . . ?
